data_7217430
loop_
_publ_author_name
'Fernando, Isurika R.'
'Mo, Yirong'
'Mezei, Gellert'

_publ_section_title
;
 Metal-binding studies of linear rigid-axle [2]pseudorotaxanes with in
 situ generated anionic metal halide complexes
;
_journal_issue 31
_journal_name_full CrystEngComm
_journal_page_first 7320
_journal_paper_doi 10.1039/C4CE00789A
_journal_volume 16
_journal_year 2014
_chemical_formula_sum 'C77 H80 Br12 Hg4 N8 O11'
_chemical_formula_weight 3054.77
_chemical_name_systematic
; 
 ? 
;
_space_group_IT_number 2
_symmetry_cell_setting triclinic
_symmetry_space_group_name_Hall '-P 1'
_symmetry_space_group_name_H-M 'P -1'
_atom_sites_solution_hydrogens geom
_atom_sites_solution_primary direct
_atom_sites_solution_secondary difmap
_audit_creation_method SHELXL-97
_cell_angle_alpha 111.5800(10)
_cell_angle_beta 101.9510(10)
_cell_angle_gamma 104.7280(10)
_cell_formula_units_Z 1
_cell_length_a 10.9943(2)
_cell_length_b 15.1689(2)
_cell_length_c 15.5408(3)
_cell_measurement_reflns_used 3928
_cell_measurement_temperature 100(2)
_cell_measurement_theta_max 22.61
_cell_measurement_theta_min 2.59
_cell_volume 2196.87(7)
_computing_cell_refinement 'Bruker SAINT'
_computing_data_collection 'Bruker APEX2'
_computing_data_reduction 'Bruker SAINT'
_computing_molecular_graphics 'Bruker SHELXTL'
_computing_publication_material 'Bruker SHELXTL'
_computing_structure_refinement 'SHELXL-97 (Sheldrick, 2008)'
_computing_structure_solution 'SHELXS-97 (Sheldrick, 2008)'
_diffrn_ambient_temperature 100(2)
_diffrn_measured_fraction_theta_full 0.993
_diffrn_measured_fraction_theta_max 0.993
_diffrn_measurement_device_type 'Bruker APEX-II CCD'
_diffrn_measurement_method '\f and \w scans'
_diffrn_radiation_monochromator graphite
_diffrn_radiation_source 'fine-focus sealed tube'
_diffrn_radiation_type MoK\a
_diffrn_radiation_wavelength 0.71073
_diffrn_reflns_av_R_equivalents 0.1061
_diffrn_reflns_av_sigmaI/netI 0.1120
_diffrn_reflns_limit_h_max 15
_diffrn_reflns_limit_h_min -15
_diffrn_reflns_limit_k_max 21
_diffrn_reflns_limit_k_min -21
_diffrn_reflns_limit_l_max 21
_diffrn_reflns_limit_l_min -21
_diffrn_reflns_number 61152
_diffrn_reflns_theta_full 30.03
_diffrn_reflns_theta_max 30.03
_diffrn_reflns_theta_min 1.50
_exptl_absorpt_coefficient_mu 12.484
_exptl_absorpt_correction_T_max 0.7461
_exptl_absorpt_correction_T_min 0.5264
_exptl_absorpt_correction_type multi-scan
_exptl_crystal_colour yellow/purple
_exptl_crystal_density_diffrn 2.309
_exptl_crystal_density_method 'not measured'
_exptl_crystal_description prism
_exptl_crystal_F_000 1426
_exptl_crystal_size_max 0.13
_exptl_crystal_size_mid 0.06
_exptl_crystal_size_min 0.03
_refine_diff_density_max 1.507
_refine_diff_density_min -2.132
_refine_diff_density_rms 0.253
_refine_ls_extinction_method none
_refine_ls_goodness_of_fit_ref 1.066
_refine_ls_hydrogen_treatment constr
_refine_ls_matrix_type full
_refine_ls_number_parameters 514
_refine_ls_number_reflns 12778
_refine_ls_number_restraints 0
_refine_ls_restrained_S_all 1.066
_refine_ls_R_factor_all 0.1136
_refine_ls_R_factor_gt 0.0476
_refine_ls_shift/su_max 0.001
_refine_ls_shift/su_mean 0.000
_refine_ls_structure_factor_coef Fsqd
_refine_ls_weighting_details 'calc w=1/[\s^2^(Fo^2^)+(0.0000P)^2^+0.0000P] where P=(Fo^2^+2Fc^2^)/3'
_refine_ls_weighting_scheme calc
_refine_ls_wR_factor_gt 0.0584
_refine_ls_wR_factor_ref 0.0692
_reflns_number_gt 7328
_reflns_number_total 12778
_reflns_threshold_expression >2sigma(I)
_cod_duplicate_entry 7216366
_cod_data_source_file c4ce00789a2.cif
_cod_data_source_block 2(Hg2Br6)2+PyBP+CH3OH
_cod_depositor_comments
;
The following automatic conversions were performed:

'_symmetry_cell_setting' value 'Triclinic' changed to 'triclinic'
according to
/usr/data/users/saulius/crontab/automatic-downloads/current/RSC/lib/dictionaries/cif_core.dic
dictionary named 'cif_core.dic' version 2.4.2 from 2011-04-26.

Automatic conversion script
Id: cif_fix_values 2281 2013-09-26 08:29:07Z andrius 
;
_cod_original_cell_volume 2196.86(7)
_cod_original_sg_symbol_H-M 'P-1   '
_cod_database_code 7217430

loop_
_symmetry_equiv_pos_as_xyz
'x, y, z'
'-x, -y, -z'

loop_
_atom_site_label
_atom_site_type_symbol
_atom_site_fract_x
_atom_site_fract_y
_atom_site_fract_z
_atom_site_U_iso_or_equiv
_atom_site_adp_type
_atom_site_occupancy
_atom_site_symmetry_multiplicity
_atom_site_calc_flag
_atom_site_refinement_flags
Hg1 Hg 0.18643(3) 0.25951(2) 0.269957(18) 0.02640(8) Uani 1 1 d .
Hg2 Hg 0.55276(3) 0.21314(2) 0.397926(19) 0.02912(8) Uani 1 1 d .
Br1 Br 0.02540(8) 0.07844(6) 0.20069(5) 0.0380(2) Uani 1 1 d .
Br2 Br 0.13936(7) 0.38332(6) 0.20856(5) 0.03108(18) Uani 1 1 d .
Br3 Br 0.42642(7) 0.26446(6) 0.25425(5) 0.02993(18) Uani 1 1 d .
Br4 Br 0.36367(7) 0.05505(6) 0.36719(5) 0.03269(18) Uani 1 1 d .
Br5 Br 0.62088(6) 0.36310(6) 0.56407(5) 0.02456(16) Uani 1 1 d .
Br6 Br 0.74906(7) 0.19996(7) 0.33409(5) 0.0419(2) Uani 1 1 d .
O1 O 0.8646(4) 0.4783(3) 0.1676(3) 0.0199(10) Uani 1 1 d .
O2 O 0.9937(4) 0.6745(4) 0.3216(3) 0.0296(12) Uani 1 1 d .
O3 O 0.9508(4) 0.8534(3) 0.3580(3) 0.0196(10) Uani 1 1 d .
O4 O 0.2447(4) 0.0660(4) -0.4002(3) 0.0228(11) Uani 1 1 d .
O5 O 0.4948(4) 0.1935(4) -0.2383(3) 0.0246(11) Uani 1 1 d .
O6 O 0.0913(13) 0.5424(14) 0.5401(12) 0.085(5) Uani 0.50 1 d P
N1 N 0.2486(5) 0.3179(5) 0.4400(4) 0.0213(13) Uani 1 1 d .
N2 N 0.3894(5) 0.4138(4) 0.7437(3) 0.0154(12) Uani 1 1 d .
N3 N 1.1484(5) 0.2552(4) 0.9305(4) 0.0229(13) Uani 1 1 d .
N4 N 0.7950(5) 0.1079(4) 0.9646(4) 0.0165(12) Uani 1 1 d .
C1 C 0.2262(5) 0.2504(5) 0.4769(4) 0.0160(14) Uani 1 1 d .
H1 H 0.1793 0.1820 0.4339 0.019 Uiso 1 1 calc R
C2 C 0.2703(5) 0.2791(5) 0.5768(4) 0.0174(15) Uani 1 1 d .
H2 H 0.2537 0.2313 0.6011 0.021 Uiso 1 1 calc R
C3 C 0.3394(5) 0.3803(5) 0.6384(4) 0.0132(14) Uani 1 1 d .
C4 C 0.3618(6) 0.4519(5) 0.6022(4) 0.0181(14) Uani 1 1 d .
H4 H 0.4073 0.5209 0.6437 0.022 Uiso 1 1 calc R
C5 C 0.3136(6) 0.4158(5) 0.5021(5) 0.0240(16) Uani 1 1 d .
H5 H 0.3272 0.4625 0.4762 0.029 Uiso 1 1 calc R
C6 C 0.3132(6) 0.3702(5) 0.7863(4) 0.0188(15) Uani 1 1 d .
H6 H 0.2308 0.3184 0.7478 0.023 Uiso 1 1 calc R
C7 C 0.3569(6) 0.4021(5) 0.8851(4) 0.0189(15) Uani 1 1 d .
H7 H 0.3043 0.3704 0.9127 0.023 Uiso 1 1 calc R
C8 C 0.4776(5) 0.4805(5) 0.9455(4) 0.0144(14) Uani 1 1 d .
C9 C 0.5544(6) 0.5223(5) 0.8990(4) 0.0159(14) Uani 1 1 d .
H9 H 0.6368 0.5746 0.9365 0.019 Uiso 1 1 calc R
C10 C 0.5103(6) 0.4875(5) 0.7996(4) 0.0175(14) Uani 1 1 d .
H10 H 0.5642 0.5149 0.7699 0.021 Uiso 1 1 calc R
C11 C 1.0325(6) 0.2601(5) 0.8906(5) 0.0257(17) Uani 1 1 d .
H11 H 1.0322 0.2981 0.8553 0.031 Uiso 1 1 calc R
C12 C 0.9127(6) 0.2125(5) 0.8979(4) 0.0202(15) Uani 1 1 d .
H12 H 0.8336 0.2177 0.8688 0.024 Uiso 1 1 calc R
C13 C 0.9171(6) 0.1568(5) 0.9507(4) 0.0195(15) Uani 1 1 d .
C14 C 1.0335(6) 0.1495(5) 0.9931(4) 0.0196(15) Uani 1 1 d .
H14 H 1.0368 0.1119 1.0287 0.024 Uiso 1 1 calc R
C15 C 1.1472(6) 0.2013(6) 0.9802(5) 0.0286(18) Uani 1 1 d .
H15 H 1.2277 0.1975 1.0087 0.034 Uiso 1 1 calc R
C16 C 0.6895(7) 0.0375(6) 0.8881(5) 0.043(2) Uani 1 1 d .
H16 H 0.6953 0.0166 0.8253 0.052 Uiso 1 1 calc R
C17 C 0.5720(7) -0.0048(6) 0.9004(5) 0.041(2) Uani 1 1 d .
H17 H 0.4977 -0.0515 0.8458 0.049 Uiso 1 1 calc R
C18 C 0.5638(6) 0.0217(5) 0.9928(5) 0.0201(15) Uani 1 1 d .
C19 C 0.6747(6) 0.0918(6) 1.0710(5) 0.035(2) Uani 1 1 d .
H19 H 0.6729 0.1097 1.1346 0.042 Uiso 1 1 calc R
C20 C 0.7898(6) 0.1363(6) 1.0559(5) 0.0304(19) Uani 1 1 d .
H20 H 0.8636 0.1861 1.1092 0.037 Uiso 1 1 calc R
C21 C 0.7509(6) 0.3993(5) 0.1027(4) 0.0179(14) Uani 1 1 d .
C22 C 0.6594(6) 0.3403(5) 0.1246(4) 0.0221(16) Uani 1 1 d .
H22 H 0.6730 0.3518 0.1894 0.027 Uiso 1 1 calc R
C23 C 0.5435(6) 0.2616(5) 0.0495(5) 0.0215(16) Uani 1 1 d .
H23 H 0.4792 0.2245 0.0661 0.026 Uiso 1 1 calc R
C24 C 0.5243(6) 0.2391(5) -0.0469(5) 0.0234(16) Uani 1 1 d .
H24 H 0.4491 0.1853 -0.0955 0.028 Uiso 1 1 calc R
C25 C 0.6182(6) 0.2973(5) -0.0724(4) 0.0164(14) Uani 1 1 d .
C26 C 0.7329(6) 0.3802(5) 0.0018(4) 0.0169(14) Uani 1 1 d .
C27 C 0.8246(6) 0.4402(5) -0.0240(4) 0.0195(15) Uani 1 1 d .
H27 H 0.8979 0.4958 0.0247 0.023 Uiso 1 1 calc R
C28 C 0.8061(6) 0.4169(5) -0.1210(5) 0.0220(15) Uani 1 1 d .
H28 H 0.8670 0.4574 -0.1372 0.026 Uiso 1 1 calc R
C29 C 0.6972(6) 0.3332(5) -0.1962(5) 0.0232(16) Uani 1 1 d .
H29 H 0.6879 0.3174 -0.2616 0.028 Uiso 1 1 calc R
C30 C 0.6052(6) 0.2753(5) -0.1732(4) 0.0188(15) Uani 1 1 d .
C31 C 0.4871(6) 0.1505(5) -0.3398(4) 0.0218(15) Uani 1 1 d .
H31A H 0.5685 0.1387 -0.3453 0.026 Uiso 1 1 calc R
H31B H 0.4750 0.1964 -0.3679 0.026 Uiso 1 1 calc R
C32 C 0.3701(6) 0.0519(5) -0.3925(5) 0.0252(16) Uani 1 1 d .
H32A H 0.3717 0.0150 -0.4579 0.030 Uiso 1 1 calc R
H32B H 0.3779 0.0109 -0.3578 0.030 Uiso 1 1 calc R
C33 C 0.1948(6) 0.0626(6) -0.3226(4) 0.0268(17) Uani 1 1 d .
H33A H 0.2478 0.1233 -0.2617 0.032 Uiso 1 1 calc R
H33B H 0.1992 0.0037 -0.3129 0.032 Uiso 1 1 calc R
C34 C 0.9468(6) 0.9439(6) 0.3519(5) 0.0302(18) Uani 1 1 d .
H34A H 0.9863 0.9526 0.3039 0.036 Uiso 1 1 calc R
H34B H 0.9978 1.0022 0.4150 0.036 Uiso 1 1 calc R
C35 C 1.0820(6) 0.8538(6) 0.3784(5) 0.0314(19) Uani 1 1 d .
H35A H 1.1420 0.9173 0.4343 0.038 Uiso 1 1 calc R
H35B H 1.1109 0.8484 0.3223 0.038 Uiso 1 1 calc R
C36 C 1.0867(6) 0.7662(6) 0.4003(5) 0.0283(18) Uani 1 1 d .
H36A H 1.1757 0.7639 0.4104 0.034 Uiso 1 1 calc R
H36B H 1.0660 0.7750 0.4600 0.034 Uiso 1 1 calc R
C37 C 1.0179(6) 0.5892(6) 0.3287(5) 0.0279(17) Uani 1 1 d .
H37A H 1.0425 0.6008 0.3967 0.033 Uiso 1 1 calc R
H37B H 1.0910 0.5796 0.3052 0.033 Uiso 1 1 calc R
C38 C 0.8940(6) 0.4962(6) 0.2681(4) 0.0260(17) Uani 1 1 d .
H38A H 0.9076 0.4380 0.2748 0.031 Uiso 1 1 calc R
H38B H 0.8202 0.5063 0.2902 0.031 Uiso 1 1 calc R
C39 C 0.040(3) 0.441(2) 0.4632(19) 0.104(9) Uani 0.50 1 d P

loop_
_atom_site_aniso_label
_atom_site_aniso_U_11
_atom_site_aniso_U_22
_atom_site_aniso_U_33
_atom_site_aniso_U_23
_atom_site_aniso_U_13
_atom_site_aniso_U_12
Hg1 0.03611(17) 0.02182(18) 0.01618(13) 0.00879(13) 0.00506(12) 0.00508(14)
Hg2 0.03903(18) 0.02497(19) 0.02127(15) 0.00885(14) 0.00944(13) 0.01102(15)
Br1 0.0511(5) 0.0256(5) 0.0275(4) 0.0147(4) 0.0052(4) 0.0006(4)
Br2 0.0423(4) 0.0233(5) 0.0304(4) 0.0122(4) 0.0120(3) 0.0161(4)
Br3 0.0366(4) 0.0329(5) 0.0242(4) 0.0160(4) 0.0120(3) 0.0121(4)
Br4 0.0404(4) 0.0277(5) 0.0309(4) 0.0133(4) 0.0135(3) 0.0121(4)
Br5 0.0254(4) 0.0249(5) 0.0216(3) 0.0097(3) 0.0066(3) 0.0083(3)
Br6 0.0425(5) 0.0533(7) 0.0275(4) 0.0118(4) 0.0134(4) 0.0219(4)
O1 0.018(2) 0.019(3) 0.013(2) -0.001(2) 0.0033(19) 0.005(2)
O2 0.022(3) 0.028(3) 0.021(3) -0.001(2) -0.006(2) 0.009(2)
O3 0.012(2) 0.021(3) 0.027(3) 0.014(2) 0.0057(19) 0.004(2)
O4 0.020(2) 0.026(3) 0.017(2) 0.011(2) 0.0002(19) 0.003(2)
O5 0.021(2) 0.024(3) 0.017(2) 0.004(2) 0.003(2) 0.000(2)
O6 0.084(10) 0.133(17) 0.135(14) 0.108(14) 0.075(10) 0.087(12)
N1 0.024(3) 0.024(4) 0.017(3) 0.012(3) 0.008(2) 0.005(3)
N2 0.013(3) 0.020(4) 0.011(3) 0.009(3) 0.003(2) 0.001(2)
N3 0.018(3) 0.024(4) 0.025(3) 0.012(3) 0.007(2) 0.004(3)
N4 0.012(3) 0.016(3) 0.018(3) 0.005(3) 0.006(2) 0.000(2)
C1 0.017(3) 0.012(4) 0.015(3) 0.001(3) 0.008(3) 0.003(3)
C2 0.019(3) 0.025(4) 0.013(3) 0.013(3) 0.005(3) 0.008(3)
C3 0.011(3) 0.018(4) 0.013(3) 0.007(3) 0.005(3) 0.006(3)
C4 0.024(4) 0.011(4) 0.012(3) 0.000(3) 0.005(3) 0.003(3)
C5 0.031(4) 0.017(4) 0.030(4) 0.016(4) 0.011(3) 0.011(3)
C6 0.009(3) 0.019(4) 0.024(4) 0.011(3) 0.003(3) -0.002(3)
C7 0.017(3) 0.024(4) 0.011(3) 0.010(3) 0.001(3) -0.001(3)
C8 0.010(3) 0.021(4) 0.020(3) 0.014(3) 0.005(3) 0.009(3)
C9 0.012(3) 0.018(4) 0.016(3) 0.006(3) 0.002(3) 0.006(3)
C10 0.018(3) 0.015(4) 0.020(3) 0.010(3) 0.006(3) 0.003(3)
C11 0.027(4) 0.029(5) 0.028(4) 0.021(4) 0.009(3) 0.006(3)
C12 0.015(3) 0.020(4) 0.028(4) 0.014(3) 0.008(3) 0.005(3)
C13 0.017(3) 0.013(4) 0.017(3) 0.002(3) 0.006(3) -0.005(3)
C14 0.019(3) 0.018(4) 0.015(3) 0.005(3) 0.004(3) 0.001(3)
C15 0.022(4) 0.034(5) 0.023(4) 0.009(4) 0.005(3) 0.009(4)
C16 0.042(5) 0.042(6) 0.024(4) 0.000(4) 0.021(4) -0.007(4)
C17 0.036(4) 0.032(5) 0.027(4) -0.006(4) 0.019(4) -0.012(4)
C18 0.025(4) 0.015(4) 0.026(4) 0.009(3) 0.015(3) 0.010(3)
C19 0.016(4) 0.067(7) 0.019(4) 0.020(4) 0.007(3) 0.007(4)
C20 0.017(4) 0.052(6) 0.019(4) 0.015(4) 0.003(3) 0.010(4)
C21 0.021(4) 0.013(4) 0.015(3) 0.003(3) 0.006(3) 0.004(3)
C22 0.023(4) 0.027(5) 0.016(3) 0.007(3) 0.006(3) 0.014(3)
C23 0.015(3) 0.025(5) 0.027(4) 0.012(4) 0.011(3) 0.008(3)
C24 0.020(4) 0.026(5) 0.022(4) 0.010(3) 0.006(3) 0.008(3)
C25 0.012(3) 0.006(4) 0.021(3) 0.000(3) 0.001(3) -0.001(3)
C26 0.015(3) 0.018(4) 0.020(3) 0.009(3) 0.006(3) 0.007(3)
C27 0.019(3) 0.011(4) 0.023(4) 0.005(3) 0.004(3) 0.002(3)
C28 0.022(4) 0.018(4) 0.029(4) 0.013(4) 0.008(3) 0.008(3)
C29 0.025(4) 0.026(5) 0.019(4) 0.012(4) 0.003(3) 0.011(3)
C30 0.017(3) 0.022(4) 0.015(3) 0.006(3) 0.001(3) 0.010(3)
C31 0.022(4) 0.020(4) 0.019(3) 0.007(3) 0.005(3) 0.004(3)
C32 0.023(4) 0.022(5) 0.027(4) 0.010(4) 0.003(3) 0.006(3)
C33 0.035(4) 0.027(5) 0.019(4) 0.012(4) 0.006(3) 0.010(4)
C34 0.032(4) 0.028(5) 0.034(4) 0.021(4) 0.011(3) 0.004(4)
C35 0.011(4) 0.040(6) 0.028(4) 0.009(4) 0.000(3) 0.001(3)
C36 0.017(4) 0.037(5) 0.024(4) 0.010(4) 0.002(3) 0.008(4)
C37 0.024(4) 0.024(5) 0.021(4) 0.000(3) -0.002(3) 0.009(4)
C38 0.016(4) 0.036(5) 0.015(3) 0.002(3) 0.002(3) 0.008(3)
C39 0.10(2) 0.10(3) 0.11(2) 0.028(19) 0.054(17) 0.051(19)

loop_
_atom_type_symbol
_atom_type_description
_atom_type_scat_dispersion_real
_atom_type_scat_dispersion_imag
_atom_type_scat_source
C C 0.0033 0.0016 'International Tables Vol C Tables 4.2.6.8 and 6.1.1.4'
H H 0.0000 0.0000 'International Tables Vol C Tables 4.2.6.8 and 6.1.1.4'
N N 0.0061 0.0033 'International Tables Vol C Tables 4.2.6.8 and 6.1.1.4'
O O 0.0106 0.0060 'International Tables Vol C Tables 4.2.6.8 and 6.1.1.4'
Br Br -0.2901 2.4595 'International Tables Vol C Tables 4.2.6.8 and 6.1.1.4'
Hg Hg -2.3894 9.2266 'International Tables Vol C Tables 4.2.6.8 and 6.1.1.4'

loop_
_geom_angle_atom_site_label_1
_geom_angle_atom_site_label_2
_geom_angle_atom_site_label_3
_geom_angle
_geom_angle_site_symmetry_3
N1 Hg1 Br2 115.40(14) .
N1 Hg1 Br1 104.41(14) .
Br2 Hg1 Br1 122.51(3) .
N1 Hg1 Br3 97.18(12) .
Br2 Hg1 Br3 103.30(2) .
Br1 Hg1 Br3 111.20(3) .
Br5 Hg2 Br4 114.92(2) .
Br5 Hg2 Br6 113.38(3) .
Br4 Hg2 Br6 121.61(3) .
Br5 Hg2 Br3 107.49(2) .
Br4 Hg2 Br3 100.17(2) .
Br6 Hg2 Br3 94.73(2) .
Hg1 Br3 Hg2 107.37(2) .
C21 O1 C38 116.2(5) .
C36 O2 C37 110.9(5) .
C35 O3 C34 110.9(5) .
C32 O4 C33 114.2(4) .
C30 O5 C31 117.5(4) .
C39 O6 C39 98.6(18) 2_566
C5 N1 C1 118.5(5) .
C5 N1 Hg1 122.1(4) .
C1 N1 Hg1 119.3(4) .
C6 N2 C10 119.7(5) .
C6 N2 C3 119.4(5) .
C10 N2 C3 120.9(5) .
C15 N3 C11 117.0(5) .
C16 N4 C20 120.2(5) .
C16 N4 C13 120.8(5) .
C20 N4 C13 119.0(5) .
N1 C1 C2 122.3(6) .
C3 C2 C1 117.6(6) .
C2 C3 C4 121.2(5) .
C2 C3 N2 119.6(5) .
C4 C3 N2 119.3(6) .
C5 C4 C3 116.7(6) .
N1 C5 C4 123.7(6) .
N2 C6 C7 120.3(6) .
C6 C7 C8 121.8(5) .
C7 C8 C9 116.3(5) .
C7 C8 C8 121.9(6) 2_667
C9 C8 C8 121.8(7) 2_667
C10 C9 C8 121.0(6) .
N2 C10 C9 120.8(5) .
N3 C11 C12 124.4(6) .
C13 C12 C11 116.2(5) .
C14 C13 C12 121.6(5) .
C14 C13 N4 119.4(5) .
C12 C13 N4 119.0(5) .
C13 C14 C15 116.4(6) .
N3 C15 C14 124.4(6) .
N4 C16 C17 121.0(6) .
C18 C17 C16 120.2(7) .
C17 C18 C19 118.0(6) .
C17 C18 C18 120.8(8) 2_657
C19 C18 C18 121.1(7) 2_657
C18 C19 C20 120.3(6) .
N4 C20 C19 120.2(6) .
C22 C21 O1 126.4(5) .
C22 C21 C26 120.2(6) .
O1 C21 C26 113.3(5) .
C21 C22 C23 120.5(6) .
C24 C23 C22 121.2(6) .
C23 C24 C25 119.8(6) .
C24 C25 C26 120.2(5) .
C24 C25 C30 122.3(6) .
C26 C25 C30 117.4(5) .
C27 C26 C25 120.0(5) .
C27 C26 C21 122.1(6) .
C25 C26 C21 117.9(5) .
C28 C27 C26 120.1(6) .
C27 C28 C29 121.4(6) .
C30 C29 C28 119.8(6) .
O5 C30 C29 125.8(5) .
O5 C30 C25 112.9(5) .
C29 C30 C25 121.3(6) .
O5 C31 C32 107.0(5) .
O4 C32 C31 112.7(6) .
O4 C33 C34 107.6(5) 2_665
O3 C34 C33 109.6(5) 2_665
O3 C35 C36 109.6(5) .
O2 C36 C35 109.7(5) .
O2 C37 C38 109.1(5) .
O1 C38 C37 108.4(5) .
O6 C39 O6 81.4(18) 2_566

loop_
_geom_bond_atom_site_label_1
_geom_bond_atom_site_label_2
_geom_bond_distance
_geom_bond_site_symmetry_2
Hg1 N1 2.336(5) .
Hg1 Br2 2.5125(7) .
Hg1 Br1 2.5300(8) .
Hg1 Br3 2.6845(7) .
Hg2 Br5 2.5327(8) .
Hg2 Br4 2.5519(8) .
Hg2 Br6 2.5772(8) .
Hg2 Br3 2.8399(7) .
O1 C21 1.357(7) .
O1 C38 1.432(6) .
O2 C36 1.408(8) .
O2 C37 1.423(8) .
O3 C35 1.410(6) .
O3 C34 1.421(7) .
O4 C32 1.435(7) .
O4 C33 1.437(6) .
O5 C30 1.356(7) .
O5 C31 1.443(7) .
O6 C39 1.43(3) .
O6 C39 1.52(2) 2_566
N1 C5 1.329(8) .
N1 C1 1.341(7) .
N2 C6 1.359(6) .
N2 C10 1.350(7) .
N2 C3 1.454(7) .
N3 C15 1.315(7) .
N3 C11 1.330(7) .
N4 C16 1.328(8) .
N4 C20 1.341(7) .
N4 C13 1.459(7) .
C1 C2 1.385(7) .
C2 C3 1.370(9) .
C3 C4 1.389(8) .
C4 C5 1.373(8) .
C6 C7 1.360(7) .
C7 C8 1.385(8) .
C8 C9 1.398(7) .
C8 C8 1.493(11) 2_667
C9 C10 1.364(7) .
C11 C12 1.381(8) .
C12 C13 1.381(8) .
C13 C14 1.365(8) .
C14 C15 1.393(8) .
C16 C17 1.374(8) .
C17 C18 1.371(8) .
C18 C19 1.368(9) .
C18 C18 1.489(11) 2_657
C19 C20 1.385(8) .
C21 C22 1.354(8) .
C21 C26 1.446(7) .
C22 C23 1.413(8) .
C23 C24 1.364(8) .
C24 C25 1.403(8) .
C25 C26 1.423(8) .
C25 C30 1.443(8) .
C26 C27 1.406(8) .
C27 C28 1.372(8) .
C28 C29 1.402(9) .
C29 C30 1.360(8) .
C31 C32 1.499(8) .
C33 C34 1.495(8) 2_665
C34 C33 1.495(8) 2_665
C35 C36 1.499(9) .
C37 C38 1.499(9) .
C39 O6 1.52(2) 2_566
